data_4131766
loop_
_publ_author_name
'Schwamm, Ryan J.'
'Lein, Matthias'
'Coles, Martyn P.'
'Fitchett, Christopher M.'

_publ_section_title
;
 Bismuth(III) Complex of the [S<sub>4</sub>]<sup>&#x2022;-</sup> Radical
 Anion: Dimer Formation via Pancake Bonds.
;
_journal_issue 46
_journal_name_full 'Journal of the American Chemical Society'
_journal_page_first 16490
_journal_page_last 16493
_journal_paper_doi 10.1021/jacs.7b10454
_journal_volume 139
_journal_year 2017
_chemical_formula_moiety 'C56 H92 Bi2 N4 O2 S5 Si4, 2(C3 H7)'
_chemical_formula_sum 'C62 H106 Bi2 N4 O2 S5 Si4'
_chemical_formula_weight 1630.12
_space_group_IT_number 2
_space_group_name_Hall '-P 1'
_space_group_name_H-M_alt 'P -1'
_symmetry_cell_setting triclinic
_symmetry_Int_Tables_number 2
_symmetry_space_group_name_Hall '-P 1'
_symmetry_space_group_name_H-M 'P -1'
_atom_sites_solution_hydrogens geom
_audit_conform_dict_location ftp://ftp.iucr.org/pub/cif_core.dic
_audit_conform_dict_name cif_core.dic
_audit_conform_dict_version 2.4.3
_audit_creation_date 2017-07-20T11:37:15-00:00
_audit_creation_method 'WinGX routine CIF_UPDATE'
_cell_angle_alpha 91.8495(11)
_cell_angle_beta 90.7584(13)
_cell_angle_gamma 105.5564(15)
_cell_formula_units_Z 2
_cell_length_a 12.2335(2)
_cell_length_b 16.5506(2)
_cell_length_c 18.8461(2)
_cell_measurement_reflns_used 45594
_cell_measurement_temperature 120.00(10)
_cell_measurement_theta_max 73.491
_cell_measurement_theta_min 4.023
_cell_measurement_wavelength 1.54184
_cell_volume 3673.15(9)
_computing_cell_refinement 'CrysAlisPro 1.171.38.46 (Rigaku OD, 2015)'
_computing_data_collection 'CrysAlisPro 1.171.38.46 (Rigaku OD, 2015)'
_computing_data_reduction 'CrysAlisPro 1.171.38.46 (Rigaku OD, 2015)'
_computing_molecular_graphics 'Ortep for Windows (Farrugia, 2012)'
_computing_publication_material 'WinGX publication routines (Farrugia, 2012)'
_computing_structure_refinement 'SHELXL-2014/6 (Sheldrick, 2014)'
_diffrn_ambient_temperature 120.00(10)
_diffrn_detector 'CCD plate'
_diffrn_detector_area_resol_mean 8.0856
_diffrn_measured_fraction_theta_full 0.9855
_diffrn_measured_fraction_theta_max 0.9953
_diffrn_measurement_device 'four-circle diffractometer'
_diffrn_measurement_device_type 'SuperNova, Dual, Cu at zero, EosS2'
_diffrn_measurement_method '\w scans'
_diffrn_orient_matrix_type 'CrysAlisPro convention (1999,Acta A55,543-557)'
_diffrn_orient_matrix_UB_11 -0.0398707
_diffrn_orient_matrix_UB_12 -0.0186051
_diffrn_orient_matrix_UB_13 -0.0781545
_diffrn_orient_matrix_UB_21 0.1078559
_diffrn_orient_matrix_UB_22 -0.0277334
_diffrn_orient_matrix_UB_23 -0.0163722
_diffrn_orient_matrix_UB_31 -0.0622384
_diffrn_orient_matrix_UB_32 -0.0907378
_diffrn_orient_matrix_UB_33 0.0177872
_diffrn_radiation_monochromator mirror
_diffrn_radiation_probe x-ray
_diffrn_radiation_type 'Cu K\a'
_diffrn_radiation_wavelength 1.54184
_diffrn_reflns_av_R_equivalents 0.0385
_diffrn_reflns_av_unetI/netI 0.0543
_diffrn_reflns_Laue_measured_fraction_full 1
_diffrn_reflns_Laue_measured_fraction_max 0.995
_diffrn_reflns_limit_h_max 15
_diffrn_reflns_limit_h_min -15
_diffrn_reflns_limit_k_max 19
_diffrn_reflns_limit_k_min -20
_diffrn_reflns_limit_l_max 23
_diffrn_reflns_limit_l_min -23
_diffrn_reflns_number 75938
_diffrn_reflns_point_group_measured_fraction_full 1
_diffrn_reflns_point_group_measured_fraction_max 0.995
_diffrn_reflns_theta_full 74.3338
_diffrn_reflns_theta_max 73.7279
_diffrn_reflns_theta_min 3.5665
_diffrn_source 'micro-focus sealed X-ray tube'
_exptl_absorpt_coefficient_mu 11.551
_exptl_absorpt_correction_T_max 0.717
_exptl_absorpt_correction_T_min 0.383
_exptl_absorpt_correction_type gaussian
_exptl_absorpt_process_details
;
        CrysAlisPro 1.171.38.46 (Rigaku Oxford Diffraction, 2015)
Numerical absorption correction based on gaussian integration over
                        a multifaceted crystal model
        Empirical absorption correction using spherical harmonics,
 implemented in SCALE3 ABSPACK scaling algorithm.
;
_exptl_crystal_colour yellow
_exptl_crystal_density_diffrn 1.474
_exptl_crystal_density_method 'not measured'
_exptl_crystal_description plate
_exptl_crystal_F_000 1648
_exptl_crystal_size_max 0.113
_exptl_crystal_size_mid 0.051
_exptl_crystal_size_min 0.046
_refine_diff_density_max 1.013
_refine_diff_density_min -1.433
_refine_diff_density_rms 0.089
_refine_ls_extinction_method none
_refine_ls_goodness_of_fit_ref 1.112
_refine_ls_hydrogen_treatment constr
_refine_ls_matrix_type full
_refine_ls_number_constraints 0
_refine_ls_number_parameters 791
_refine_ls_number_reflns 14792
_refine_ls_number_restraints 22
_refine_ls_restrained_S_all 1.113
_refine_ls_R_factor_all 0.0343
_refine_ls_R_factor_gt 0.0327
_refine_ls_shift/su_max 0.001
_refine_ls_shift/su_mean 0
_refine_ls_structure_factor_coef Fsqd
_refine_ls_weighting_details 'w=1/[\s^2^(Fo^2^)+(0.0150P)^2^+10.9698P] where P=(Fo^2^+2Fc^2^)/3'
_refine_ls_weighting_scheme calc
_refine_ls_wR_factor_gt 0.0735
_refine_ls_wR_factor_ref 0.0742
_reflns_number_gt 14097
_reflns_number_total 14792
_reflns_threshold_expression 'I > 2\s(I)'
_cod_data_source_file ja7b10454_si_002.cif
_cod_data_source_block Compound-4a
_cod_original_cell_volume 3673.15(10)
_cod_database_code 4131766

loop_
_symmetry_equiv_pos_as_xyz
'x, y, z'
'-x, -y, -z'

loop_
_atom_site_label
_atom_site_type_symbol
_atom_site_fract_x
_atom_site_fract_y
_atom_site_fract_z
_atom_site_U_iso_or_equiv
_atom_site_adp_type
_atom_site_occupancy
_atom_site_calc_flag
_atom_site_disorder_assembly
_atom_site_disorder_group
Bi1 Bi 0.31708(2) 0.10595(2) 0.26809(2) 0.02596(4) Uani 1 d . .
S1 S 0.38589(10) 0.12418(7) 0.39878(6) 0.0431(2) Uani 1 d . .
Si1 Si 0.19975(10) 0.27397(7) 0.24239(7) 0.0383(3) Uani 1 d . .
Si2 Si 0.45943(9) 0.30772(7) 0.24756(6) 0.0309(2) Uani 1 d . .
Si3 Si 0.31547(11) -0.39525(7) 0.23741(7) 0.0404(3) Uani 1 d . .
O1 O 0.3325(2) 0.31627(17) 0.22713(17) 0.0361(6) Uani 1 d . .
N1 N 0.1877(3) 0.1737(2) 0.27159(18) 0.0286(7) Uani 1 d . .
N2 N 0.4545(3) 0.20438(19) 0.22946(18) 0.0283(7) Uani 1 d . .
N3 N 0.3196(3) -0.30094(19) 0.27986(17) 0.0264(6) Uani 1 d . .
C1 C 0.0824(3) 0.1130(2) 0.2862(2) 0.0306(8) Uani 1 d . .
C2 C 0.0380(4) 0.1065(3) 0.3557(2) 0.0350(9) Uani 1 d . .
C3 C -0.0576(4) 0.0414(3) 0.3684(3) 0.0447(11) Uani 1 d . .
H3 H -0.0887 0.037 0.4145 0.054 Uiso 1 calc . .
C4 C -0.1089(4) -0.0176(3) 0.3155(3) 0.0499(13) Uani 1 d . .
H4 H -0.1727 -0.0626 0.3258 0.06 Uiso 1 calc . .
C5 C -0.0669(4) -0.0102(3) 0.2484(3) 0.0492(12) Uani 1 d . .
H5 H -0.1031 -0.0501 0.2123 0.059 Uiso 1 calc . .
C6 C 0.0274(3) 0.0541(3) 0.2314(3) 0.0384(10) Uani 1 d . .
C7 C 0.0889(4) 0.1666(3) 0.4167(2) 0.0398(10) Uani 1 d . .
H7 H 0.159 0.2075 0.4002 0.048 Uiso 1 calc . .
C8 C 0.1208(5) 0.1210(4) 0.4803(3) 0.0525(13) Uani 1 d . .
H8C H 0.1653 0.0831 0.4639 0.079 Uiso 1 calc . .
H8B H 0.0515 0.0885 0.5024 0.079 Uiso 1 calc . .
H8A H 0.1659 0.1623 0.515 0.079 Uiso 1 calc . .
C9 C 0.0039(5) 0.2159(3) 0.4413(3) 0.0509(12) Uani 1 d . .
H9C H -0.0651 0.1766 0.458 0.076 Uiso 1 calc . .
H9B H -0.0155 0.2464 0.4014 0.076 Uiso 1 calc . .
H9A H 0.0386 0.2559 0.48 0.076 Uiso 1 calc . .
C10 C 0.0660(4) 0.0574(4) 0.1548(3) 0.0515(13) Uani 1 d . .
H10 H 0.1327 0.1075 0.151 0.062 Uiso 1 calc . .
C11 C -0.0283(5) 0.0671(4) 0.1029(3) 0.0647(17) Uani 1 d . .
H11C H -0.0546 0.1158 0.1182 0.097 Uiso 1 calc . .
H11B H -0.092 0.0164 0.1027 0.097 Uiso 1 calc . .
H11A H 0.0018 0.0753 0.055 0.097 Uiso 1 calc . .
C12 C 0.1029(5) -0.0206(4) 0.1318(3) 0.0680(19) Uani 1 d . .
H12C H 0.0419 -0.071 0.1408 0.102 Uiso 1 calc . .
H12B H 0.1714 -0.0219 0.1588 0.102 Uiso 1 calc . .
H12A H 0.1191 -0.0189 0.081 0.102 Uiso 1 calc . .
C13 C 0.1175(6) 0.2768(4) 0.1598(4) 0.095(3) Uani 1 d . .
H13C H 0.148 0.2499 0.1205 0.142 Uiso 1 calc . .
H13B H 0.1232 0.3353 0.1488 0.142 Uiso 1 calc . .
H13A H 0.0377 0.2469 0.1662 0.142 Uiso 1 calc . .
C14 C 0.1531(6) 0.3418(3) 0.3096(4) 0.076(2) Uani 1 d . .
H14C H 0.1738 0.3999 0.2944 0.113 Uiso 1 calc . .
H14B H 0.1902 0.339 0.3555 0.113 Uiso 1 calc . .
H14A H 0.0706 0.3223 0.3143 0.113 Uiso 1 calc . .
C15 C 0.4835(5) 0.3394(3) 0.3434(3) 0.0542(14) Uani 1 d . .
H15C H 0.4269 0.3009 0.3715 0.081 Uiso 1 calc . .
H15B H 0.4767 0.3967 0.3509 0.081 Uiso 1 calc . .
H15A H 0.5597 0.3372 0.3583 0.081 Uiso 1 calc . .
C16 C 0.5668(4) 0.3780(3) 0.1934(3) 0.0480(12) Uani 1 d . .
H16C H 0.5637 0.4361 0.2017 0.072 Uiso 1 calc . .
H16B H 0.5512 0.3619 0.143 0.072 Uiso 1 calc . .
H16A H 0.6425 0.3733 0.2067 0.072 Uiso 1 calc . .
C17 C 0.5328(3) 0.1718(2) 0.1899(2) 0.0298(8) Uani 1 d . .
C18 C 0.6361(3) 0.1671(3) 0.2211(2) 0.0338(9) Uani 1 d . .
C19 C 0.7106(4) 0.1348(3) 0.1803(3) 0.0444(11) Uani 1 d . .
H19 H 0.7808 0.1319 0.2008 0.053 Uiso 1 calc . .
C20 C 0.6837(4) 0.1070(3) 0.1107(3) 0.0479(12) Uani 1 d . .
H20 H 0.7354 0.0857 0.0837 0.057 Uiso 1 calc . .
C21 C 0.5817(4) 0.1102(3) 0.0805(3) 0.0444(11) Uani 1 d . .
H21 H 0.5636 0.0904 0.0327 0.053 Uiso 1 calc . .
C22 C 0.5045(4) 0.1420(3) 0.1189(2) 0.0339(9) Uani 1 d . .
C23 C 0.6693(4) 0.1958(3) 0.2975(2) 0.0372(9) Uani 1 d . .
H23 H 0.6042 0.2125 0.3193 0.045 Uiso 1 calc . .
C24 C 0.6926(5) 0.1256(3) 0.3407(3) 0.0505(12) Uani 1 d . .
H24C H 0.7592 0.1105 0.3222 0.076 Uiso 1 calc . .
H24B H 0.6266 0.0765 0.3371 0.076 Uiso 1 calc . .
H24A H 0.7069 0.1447 0.3906 0.076 Uiso 1 calc . .
C25 C 0.7724(5) 0.2727(4) 0.3015(3) 0.0588(14) Uani 1 d . .
H25C H 0.7559 0.3177 0.2744 0.088 Uiso 1 calc . .
H25B H 0.8381 0.2576 0.2814 0.088 Uiso 1 calc . .
H25A H 0.7892 0.2918 0.3511 0.088 Uiso 1 calc . .
C26 C 0.3947(4) 0.1462(3) 0.0827(2) 0.0405(10) Uani 1 d . .
H26 H 0.3374 0.1413 0.1208 0.049 Uiso 1 calc . .
C27 C 0.4053(7) 0.2300(3) 0.0489(3) 0.077(2) Uani 1 d . .
H27C H 0.4632 0.2385 0.0125 0.116 Uiso 1 calc . .
H27B H 0.4272 0.2753 0.0854 0.116 Uiso 1 calc . .
H27A H 0.3322 0.2303 0.0271 0.116 Uiso 1 calc . .
C28 C 0.3463(4) 0.0743(3) 0.0284(3) 0.0502(12) Uani 1 d . .
H28C H 0.3411 0.0206 0.0504 0.075 Uiso 1 calc . .
H28B H 0.3963 0.08 -0.0124 0.075 Uiso 1 calc . .
H28A H 0.2706 0.0764 0.0125 0.075 Uiso 1 calc . .
C29 C 0.4166(3) -0.2430(2) 0.3145(2) 0.0286(8) Uani 1 d . .
C30 C 0.4420(4) -0.2506(3) 0.3868(2) 0.0401(10) Uani 1 d . .
C31 C 0.5332(5) -0.1907(4) 0.4190(3) 0.0577(14) Uani 1 d . .
H31 H 0.5508 -0.1958 0.4676 0.069 Uiso 1 calc . .
C32 C 0.5984(4) -0.1247(4) 0.3833(3) 0.0634(16) Uani 1 d . .
H32 H 0.659 -0.0843 0.4071 0.076 Uiso 1 calc . .
C33 C 0.5748(4) -0.1178(3) 0.3122(3) 0.0523(13) Uani 1 d . .
H33 H 0.6209 -0.0732 0.2866 0.063 Uiso 1 calc . .
C34 C 0.4842(3) -0.1754(3) 0.2777(2) 0.0341(9) Uani 1 d . .
C35 C 0.3783(5) -0.3220(3) 0.4307(3) 0.0498(12) Uani 1 d . .
H35 H 0.3191 -0.3614 0.3997 0.06 Uiso 1 calc . .
C36 C 0.4594(7) -0.3704(5) 0.4601(3) 0.077(2) Uani 1 d . .
H36C H 0.5133 -0.3341 0.4942 0.116 Uiso 1 calc . .
H36B H 0.501 -0.3877 0.4209 0.116 Uiso 1 calc . .
H36A H 0.4155 -0.4202 0.4838 0.116 Uiso 1 calc . .
C37 C 0.3190(5) -0.2894(4) 0.4933(3) 0.0589(14) Uani 1 d . .
H37C H 0.2655 -0.2601 0.4747 0.088 Uiso 1 calc . .
H37B H 0.3761 -0.2505 0.5239 0.088 Uiso 1 calc . .
H37A H 0.2779 -0.3368 0.5208 0.088 Uiso 1 calc . .
C38 C 0.4651(4) -0.1643(3) 0.1991(3) 0.0433(11) Uani 1 d . .
H38 H 0.3918 -0.2051 0.1837 0.052 Uiso 1 calc . .
C39 C 0.5589(7) -0.1839(6) 0.1553(4) 0.095(3) Uani 1 d . .
H39C H 0.5671 -0.2393 0.167 0.143 Uiso 1 calc . .
H39B H 0.6305 -0.1413 0.166 0.143 Uiso 1 calc . .
H39A H 0.5396 -0.1838 0.1047 0.143 Uiso 1 calc . .
C40 C 0.4564(5) -0.0759(3) 0.1834(4) 0.0589(15) Uani 1 d . .
H40C H 0.5313 -0.0358 0.1898 0.088 Uiso 1 calc . .
H40B H 0.4031 -0.0602 0.216 0.088 Uiso 1 calc . .
H40A H 0.4292 -0.075 0.1343 0.088 Uiso 1 calc . .
C41 C 0.3982(4) -0.4566(3) 0.2838(3) 0.0496(12) Uani 1 d . .
H41C H 0.3996 -0.5062 0.2543 0.074 Uiso 1 calc . .
H41B H 0.363 -0.4745 0.3291 0.074 Uiso 1 calc . .
H41A H 0.476 -0.4218 0.2927 0.074 Uiso 1 calc . .
C42 C 0.3601(7) -0.3883(5) 0.1443(3) 0.083(2) Uani 1 d . .
H42C H 0.3191 -0.3546 0.1185 0.124 Uiso 1 calc . .
H42B H 0.3429 -0.4448 0.1222 0.124 Uiso 1 calc . .
H42A H 0.4419 -0.3619 0.1428 0.124 Uiso 1 calc . .
Bi2 Bi 0.15544(2) -0.28314(2) 0.31115(2) 0.02753(6) Uani 0.7099(5) d A 1
S2 S 0.4152(4) 0.0132(3) 0.4021(3) 0.0420(8) Uani 0.7099(5) d A 1
S3 S 0.2730(3) -0.07016(19) 0.43952(13) 0.0466(6) Uani 0.7099(5) d A 1
S4 S 0.14766(14) -0.07939(10) 0.36387(10) 0.0379(3) Uani 0.7099(5) d A 1
S5 S 0.19195(13) -0.13272(8) 0.27284(7) 0.0332(3) Uani 0.7099(5) d A 1
Si4 Si 0.06248(19) -0.44267(12) 0.20415(16) 0.0353(4) Uani 0.7099(5) d A 1
O2 O 0.1744(4) -0.4498(3) 0.2455(3) 0.0363(10) Uani 0.7099(5) d A 1
N4 N 0.0702(7) -0.3385(4) 0.2089(5) 0.0288(14) Uani 0.7099(5) d A 1
C43 C 0.0396(9) -0.4883(5) 0.1136(5) 0.074(3) Uani 0.7099(5) d A 1
H43C H -0.031 -0.4804 0.0936 0.111 Uiso 0.7099(5) calc A 1
H43B H 0.1033 -0.4606 0.0843 0.111 Uiso 0.7099(5) calc A 1
H43A H 0.0341 -0.5484 0.1145 0.111 Uiso 0.7099(5) calc A 1
C44 C -0.0555(7) -0.5149(5) 0.2579(7) 0.084(4) Uani 0.7099(5) d A 1
H44C H -0.1298 -0.5158 0.2373 0.126 Uiso 0.7099(5) calc A 1
H44B H -0.0461 -0.5719 0.2563 0.126 Uiso 0.7099(5) calc A 1
H44A H -0.0505 -0.4936 0.3073 0.126 Uiso 0.7099(5) calc A 1
C45 C -0.0139(7) -0.3017(4) 0.1823(5) 0.0375(17) Uani 0.7099(5) d A 1
C46 C 0.0121(7) -0.2704(4) 0.1139(5) 0.0389(15) Uani 0.7099(5) d A 1
C47 C -0.0605(7) -0.2303(5) 0.0799(5) 0.054(2) Uani 0.7099(5) d A 1
H47 H -0.0437 -0.2107 0.0334 0.065 Uiso 0.7099(5) calc A 1
C48 C -0.1551(7) -0.2188(5) 0.1121(6) 0.059(3) Uani 0.7099(5) d A 1
H48 H -0.2022 -0.1903 0.0887 0.07 Uiso 0.7099(5) calc A 1
C49 C -0.1817(6) -0.2493(4) 0.1794(5) 0.053(2) Uani 0.7099(5) d A 1
H49 H -0.2474 -0.241 0.2015 0.064 Uiso 0.7099(5) calc A 1
C50 C -0.1146(6) -0.2915(4) 0.2153(5) 0.0385(15) Uani 0.7099(5) d A 1
C51 C 0.1168(9) -0.2762(5) 0.0764(4) 0.049(2) Uani 0.7099(5) d A 1
H51 H 0.1515 -0.3137 0.1044 0.059 Uiso 0.7099(5) calc A 1
C52 C 0.2062(8) -0.1896(5) 0.0747(4) 0.0518(19) Uani 0.7099(5) d A 1
H52C H 0.2734 -0.196 0.0498 0.078 Uiso 0.7099(5) calc A 1
H52B H 0.1737 -0.1501 0.0498 0.078 Uiso 0.7099(5) calc A 1
H52A H 0.228 -0.1682 0.1234 0.078 Uiso 0.7099(5) calc A 1
C53 C 0.0929(11) -0.3157(7) 0.0009(5) 0.088(4) Uani 0.7099(5) d A 1
H53C H 0.1645 -0.3178 -0.0207 0.132 Uiso 0.7099(5) calc A 1
H53B H 0.0429 -0.3728 0.0031 0.132 Uiso 0.7099(5) calc A 1
H53A H 0.056 -0.2818 -0.0278 0.132 Uiso 0.7099(5) calc A 1
C54 C -0.1515(6) -0.3254(4) 0.2871(6) 0.0463(17) Uani 0.7099(5) d A 1
H54 H -0.0968 -0.3565 0.3035 0.056 Uiso 0.7099(5) calc A 1
C55 C -0.1502(7) -0.2550(5) 0.3435(5) 0.062(2) Uani 0.7099(5) d A 1
H55C H -0.1747 -0.28 0.3891 0.093 Uiso 0.7099(5) calc A 1
H55B H -0.0731 -0.2179 0.3491 0.093 Uiso 0.7099(5) calc A 1
H55A H -0.2019 -0.2225 0.3282 0.093 Uiso 0.7099(5) calc A 1
C56 C -0.2701(7) -0.3871(5) 0.2834(6) 0.066(2) Uani 0.7099(5) d A 1
H56C H -0.2911 -0.4077 0.3309 0.099 Uiso 0.7099(5) calc A 1
H56B H -0.3252 -0.3586 0.266 0.099 Uiso 0.7099(5) calc A 1
H56A H -0.2697 -0.4346 0.251 0.099 Uiso 0.7099(5) calc A 1
Bi2A Bi 0.19892(4) -0.23070(3) 0.25975(2) 0.02213(14) Uani 0.2901(5) d A 2
S2A S 0.3971(12) -0.0105(7) 0.4084(8) 0.047(2) Uani 0.2901(5) d A 2
S3A S 0.2567(7) -0.0654(5) 0.4654(3) 0.0438(14) Uani 0.2901(5) d A 2
S4A S 0.1207(4) -0.1130(3) 0.3947(2) 0.0388(8) Uani 0.2901(5) d A 2
S5A S 0.1052(3) -0.2391(2) 0.38084(19) 0.0366(7) Uani 0.2901(5) d A 2
Si4A Si 0.0446(6) -0.4490(4) 0.2260(3) 0.0395(19) Uiso 0.2901(5) d A 2
O2A O 0.1980(11) -0.4420(8) 0.2186(7) 0.034(3) Uiso 0.2901(5) d A 2
N4A N 0.048(2) -0.3408(16) 0.2257(12) 0.039(7) Uiso 0.2901(5) d A 2
C43A C -0.0113(19) -0.5043(14) 0.1435(10) 0.059(6) Uiso 0.2901(5) d A 2
H43F H -0.0114 -0.5633 0.1461 0.088 Uiso 0.2901(5) calc A 2
H43E H -0.089 -0.5006 0.1352 0.088 Uiso 0.2901(5) calc A 2
H43D H 0.0363 -0.4789 0.1043 0.088 Uiso 0.2901(5) calc A 2
C44A C 0.003(3) -0.4755(19) 0.3169(11) 0.098(9) Uiso 0.2901(5) d A 2
H44F H -0.0018 -0.5348 0.3236 0.148 Uiso 0.2901(5) calc A 2
H44E H 0.0595 -0.4405 0.3503 0.148 Uiso 0.2901(5) calc A 2
H44D H -0.0712 -0.4655 0.3255 0.148 Uiso 0.2901(5) calc A 2
C45A C 0.0045(14) -0.2972(11) 0.1564(10) 0.018(4) Uiso 0.2901(5) d A 2
C46A C 0.0455(16) -0.2720(9) 0.0893(9) 0.019(3) Uiso 0.2901(5) d A 2
C47A C -0.0212(13) -0.2389(9) 0.0452(9) 0.033(3) Uiso 0.2901(5) d A 2
H47A H 0.0036 -0.2234 -0.0012 0.04 Uiso 0.2901(5) calc A 2
C48A C -0.1221(17) -0.2283(10) 0.0676(10) 0.038(4) Uiso 0.2901(5) d A 2
H48A H -0.1655 -0.2043 0.0365 0.045 Uiso 0.2901(5) calc A 2
C49A C -0.1633(14) -0.2513(11) 0.1339(10) 0.030(3) Uiso 0.2901(5) d A 2
H49A H -0.2333 -0.2423 0.1484 0.036 Uiso 0.2901(5) calc A 2
C50A C -0.0983(12) -0.2896(9) 0.1813(8) 0.021(3) Uiso 0.2901(5) d A 2
C51A C 0.1549(14) -0.2818(11) 0.0623(9) 0.025(4) Uiso 0.2901(5) d A 2
H51A H 0.1822 -0.3188 0.0953 0.03 Uiso 0.2901(5) calc A 2
C52A C 0.2458(18) -0.1981(14) 0.0618(12) 0.044(5) Uiso 0.2901(5) d A 2
H52F H 0.3164 -0.2073 0.0437 0.067 Uiso 0.2901(5) calc A 2
H52E H 0.2202 -0.1597 0.0311 0.067 Uiso 0.2901(5) calc A 2
H52D H 0.2591 -0.1736 0.1102 0.067 Uiso 0.2901(5) calc A 2
C53A C 0.151(2) -0.3206(16) -0.0130(13) 0.062(6) Uiso 0.2901(5) d A 2
H53F H 0.2265 -0.3243 -0.0257 0.092 Uiso 0.2901(5) calc A 2
H53E H 0.0979 -0.3769 -0.0148 0.092 Uiso 0.2901(5) calc A 2
H53D H 0.1246 -0.2853 -0.0466 0.092 Uiso 0.2901(5) calc A 2
C54A C -0.1457(14) -0.3162(11) 0.2512(11) 0.028(4) Uiso 0.2901(5) d A 2
H54A H -0.0866 -0.3349 0.2783 0.033 Uiso 0.2901(5) calc A 2
C55A C -0.1745(16) -0.2459(12) 0.2960(11) 0.051(4) Uiso 0.2901(5) d A 2
H55F H -0.2054 -0.2679 0.3414 0.076 Uiso 0.2901(5) calc A 2
H55E H -0.1057 -0.2 0.3049 0.076 Uiso 0.2901(5) calc A 2
H55D H -0.231 -0.225 0.2704 0.076 Uiso 0.2901(5) calc A 2
C56A C -0.2541(19) -0.3936(14) 0.2435(12) 0.055(5) Uiso 0.2901(5) d A 2
H56F H -0.2833 -0.4095 0.2906 0.082 Uiso 0.2901(5) calc A 2
H56E H -0.3127 -0.3782 0.215 0.082 Uiso 0.2901(5) calc A 2
H56D H -0.2337 -0.441 0.2199 0.082 Uiso 0.2901(5) calc A 2

loop_
_atom_site_aniso_label
_atom_site_aniso_U_11
_atom_site_aniso_U_22
_atom_site_aniso_U_33
_atom_site_aniso_U_23
_atom_site_aniso_U_13
_atom_site_aniso_U_12
Bi1 0.02653(7) 0.02415(7) 0.02765(7) 0.00009(5) -0.00385(5) 0.00788(5)
S1 0.0467(6) 0.0461(6) 0.0321(5) 0.0031(4) -0.0095(4) 0.0051(5)
Si1 0.0327(6) 0.0336(6) 0.0512(7) 0.0105(5) -0.0081(5) 0.0128(5)
Si2 0.0338(5) 0.0246(5) 0.0349(6) -0.0015(4) -0.0041(4) 0.0096(4)
Si3 0.0455(7) 0.0315(6) 0.0489(7) -0.0107(5) -0.0118(5) 0.0208(5)
O1 0.0346(15) 0.0271(14) 0.0479(17) 0.0058(12) -0.0005(13) 0.0101(12)
N1 0.0259(16) 0.0273(16) 0.0346(17) -0.0009(13) -0.0048(13) 0.0113(13)
N2 0.0291(16) 0.0231(15) 0.0325(17) 0.0009(12) 0.0023(13) 0.0067(12)
N3 0.0270(16) 0.0257(15) 0.0288(16) -0.0010(12) -0.0021(12) 0.0114(12)
C1 0.0290(19) 0.0253(18) 0.040(2) 0.0000(16) -0.0002(16) 0.0128(15)
C2 0.034(2) 0.032(2) 0.045(2) 0.0040(17) 0.0027(18) 0.0180(17)
C3 0.040(2) 0.040(2) 0.059(3) 0.013(2) 0.015(2) 0.019(2)
C4 0.029(2) 0.032(2) 0.090(4) 0.006(2) 0.007(2) 0.0083(18)
C5 0.029(2) 0.037(2) 0.080(4) -0.012(2) -0.002(2) 0.0073(18)
C6 0.026(2) 0.037(2) 0.052(3) -0.0117(19) -0.0020(18) 0.0098(17)
C7 0.049(3) 0.042(2) 0.035(2) -0.0010(18) -0.0001(19) 0.025(2)
C8 0.064(3) 0.072(4) 0.036(2) 0.009(2) 0.004(2) 0.043(3)
C9 0.064(3) 0.049(3) 0.050(3) -0.004(2) 0.003(2) 0.033(3)
C10 0.030(2) 0.066(3) 0.055(3) -0.026(3) -0.005(2) 0.010(2)
C11 0.042(3) 0.099(5) 0.049(3) -0.022(3) -0.013(2) 0.016(3)
C12 0.041(3) 0.085(4) 0.075(4) -0.047(3) -0.010(3) 0.019(3)
C13 0.081(5) 0.076(4) 0.116(6) 0.047(4) -0.056(5) 0.002(4)
C14 0.082(4) 0.040(3) 0.121(6) 0.024(3) 0.050(4) 0.038(3)
C15 0.083(4) 0.044(3) 0.043(3) -0.015(2) -0.023(3) 0.035(3)
C16 0.040(2) 0.029(2) 0.072(3) 0.004(2) 0.008(2) 0.0030(18)
C17 0.032(2) 0.0229(17) 0.034(2) 0.0026(15) 0.0069(16) 0.0052(15)
C18 0.028(2) 0.031(2) 0.040(2) 0.0006(17) 0.0038(17) 0.0050(16)
C19 0.031(2) 0.048(3) 0.053(3) -0.003(2) 0.007(2) 0.0092(19)
C20 0.034(2) 0.058(3) 0.054(3) -0.006(2) 0.016(2) 0.016(2)
C21 0.049(3) 0.048(3) 0.035(2) 0.0014(19) 0.013(2) 0.011(2)
C22 0.040(2) 0.0289(19) 0.034(2) 0.0060(16) 0.0050(17) 0.0091(17)
C23 0.034(2) 0.038(2) 0.040(2) -0.0011(18) -0.0055(18) 0.0127(18)
C24 0.053(3) 0.054(3) 0.053(3) -0.001(2) -0.007(2) 0.030(2)
C25 0.046(3) 0.056(3) 0.065(4) -0.004(3) -0.009(3) -0.002(2)
C26 0.054(3) 0.044(2) 0.028(2) 0.0018(18) -0.0024(19) 0.022(2)
C27 0.135(6) 0.043(3) 0.056(3) -0.001(3) -0.042(4) 0.029(4)
C28 0.051(3) 0.043(3) 0.055(3) -0.001(2) -0.006(2) 0.010(2)
C29 0.0260(18) 0.0286(18) 0.032(2) -0.0030(15) -0.0024(15) 0.0104(15)
C30 0.041(2) 0.049(3) 0.032(2) -0.0031(19) -0.0086(18) 0.017(2)
C31 0.050(3) 0.084(4) 0.039(3) -0.016(3) -0.017(2) 0.020(3)
C32 0.036(3) 0.070(4) 0.077(4) -0.029(3) -0.012(3) 0.005(3)
C33 0.034(2) 0.042(3) 0.076(4) -0.007(2) 0.008(2) 0.003(2)
C34 0.030(2) 0.032(2) 0.044(2) 0.0006(17) 0.0048(17) 0.0156(16)
C35 0.066(3) 0.058(3) 0.032(2) 0.010(2) -0.001(2) 0.026(3)
C36 0.104(5) 0.092(5) 0.052(3) 0.020(3) -0.007(3) 0.054(4)
C37 0.080(4) 0.072(4) 0.031(2) 0.013(2) 0.009(2) 0.030(3)
C38 0.051(3) 0.039(2) 0.048(3) 0.015(2) 0.019(2) 0.025(2)
C39 0.109(6) 0.145(7) 0.066(4) 0.035(5) 0.045(4) 0.090(6)
C40 0.044(3) 0.039(3) 0.095(4) 0.028(3) 0.011(3) 0.010(2)
C41 0.039(2) 0.037(2) 0.077(4) -0.010(2) -0.009(2) 0.020(2)
C42 0.135(7) 0.082(5) 0.051(3) -0.018(3) 0.008(4) 0.066(5)
Bi2 0.02492(10) 0.02349(10) 0.03394(12) 0.00379(8) 0.00073(8) 0.00578(7)
S2 0.0470(15) 0.044(2) 0.0410(18) 0.0037(14) -0.0109(12) 0.0233(13)
S3 0.0698(16) 0.0325(9) 0.0361(15) 0.0067(12) -0.0051(13) 0.0109(9)
S4 0.0409(8) 0.0296(7) 0.0445(9) -0.0020(7) 0.0077(7) 0.0117(6)
S5 0.0413(7) 0.0257(6) 0.0327(7) 0.0003(5) 0.0024(6) 0.0091(5)
Si4 0.0340(10) 0.0245(9) 0.0504(14) 0.0089(9) 0.0012(10) 0.0120(7)
O2 0.036(3) 0.018(2) 0.056(3) 0.003(2) -0.005(2) 0.0104(17)
N4 0.028(3) 0.024(3) 0.039(4) -0.012(3) -0.016(3) 0.017(2)
C43 0.102(8) 0.028(4) 0.093(7) -0.026(4) -0.054(7) 0.024(4)
C44 0.043(4) 0.031(4) 0.178(12) 0.025(5) -0.010(6) 0.010(3)
C45 0.040(4) 0.023(3) 0.046(5) -0.003(3) -0.015(4) 0.002(3)
C46 0.038(4) 0.033(3) 0.043(5) -0.006(3) -0.014(4) 0.007(3)
C47 0.046(4) 0.046(4) 0.068(6) -0.004(4) -0.027(4) 0.009(3)
C48 0.045(4) 0.038(4) 0.089(7) 0.011(5) -0.036(4) 0.006(3)
C49 0.032(3) 0.039(4) 0.088(7) -0.003(4) -0.021(4) 0.011(3)
C50 0.036(3) 0.028(3) 0.049(5) -0.004(3) -0.013(3) 0.005(3)
C51 0.063(6) 0.049(4) 0.041(4) -0.009(3) -0.011(4) 0.026(4)
C52 0.071(6) 0.047(4) 0.041(4) 0.005(3) 0.003(4) 0.022(4)
C53 0.116(10) 0.092(8) 0.062(6) -0.033(5) -0.038(6) 0.045(7)
C54 0.034(4) 0.032(3) 0.072(6) 0.004(4) -0.005(4) 0.008(3)
C55 0.058(5) 0.048(4) 0.079(6) -0.004(4) -0.001(4) 0.014(4)
C56 0.039(4) 0.054(5) 0.100(8) 0.005(5) -0.015(5) 0.001(3)
Bi2A 0.0214(2) 0.0254(2) 0.0219(2) -0.00242(17) -0.00107(16) 0.01076(17)
S2A 0.062(5) 0.054(6) 0.038(3) 0.014(4) 0.009(3) 0.038(4)
S3A 0.061(3) 0.040(2) 0.031(3) 0.003(3) -0.001(3) 0.015(2)
S4A 0.048(2) 0.043(2) 0.0341(19) 0.0024(17) 0.0089(17) 0.0273(18)
S5A 0.0398(19) 0.0394(18) 0.0327(17) -0.0015(14) 0.0084(14) 0.0145(15)

loop_
_atom_type_symbol
_atom_type_description
_atom_type_scat_dispersion_real
_atom_type_scat_dispersion_imag
_atom_type_scat_source
C C 0.0181 0.0091 'International Tables Vol C Tables 4.2.6.8 and 6.1.1.4'
H H 0 0 'International Tables Vol C Tables 4.2.6.8 and 6.1.1.4'
N N 0.0311 0.018 'International Tables Vol C Tables 4.2.6.8 and 6.1.1.4'
O O 0.0492 0.0322 'International Tables Vol C Tables 4.2.6.8 and 6.1.1.4'
Si Si 0.2541 0.3302 'International Tables Vol C Tables 4.2.6.8 and 6.1.1.4'
S S 0.3331 0.5567 'International Tables Vol C Tables 4.2.6.8 and 6.1.1.4'
Bi Bi -4.0111 8.931 'International Tables Vol C Tables 4.2.6.8 and 6.1.1.4'

loop_
_exptl_crystal_face_index_h
_exptl_crystal_face_index_k
_exptl_crystal_face_index_l
_exptl_crystal_face_perp_dist
0 -2 -12 0.0191
-5 -6 2 0.0417
1 10 -3 0.0231
8 -1 0 0.0502
-5 5 9 0.0418
0 2 12 0.0304
4 -10 3 0.039
3 -2 11 0.046
-6 2 -9 0.0418
-5 -5 -3 0.0336
0 -10 -3 0.0222
-8 6 -1 0.0571
-2 3 12 0.0343
0 -9 7 0.0289
0 8 7 0.0338
2 5 -10 0.0297
-1 -10 3 0.0212

loop_
_geom_angle_atom_site_label_1
_geom_angle_atom_site_label_2
_geom_angle_atom_site_label_3
_geom_angle
N2 Bi1 N1 98.48(12)
N2 Bi1 S1 95.78(9)
N1 Bi1 S1 100.26(9)
S2 S1 Bi1 94.74(17)
S2A S1 Bi1 95.4(4)
O1 Si1 N1 107.58(16)
O1 Si1 C13 107.8(3)
N1 Si1 C13 114.1(3)
O1 Si1 C14 108.1(2)
N1 Si1 C14 112.6(2)
C13 Si1 C14 106.4(4)
O1 Si2 N2 105.54(16)
O1 Si2 C16 110.1(2)
N2 Si2 C16 111.0(2)
O1 Si2 C15 105.9(2)
N2 Si2 C15 113.5(2)
C16 Si2 C15 110.5(3)
O2A Si3 N3 110.8(5)
N3 Si3 O2 101.7(2)
O2A Si3 C42 93.5(5)
N3 Si3 C42 115.2(3)
O2 Si3 C42 112.5(3)
O2A Si3 C41 114.5(6)
N3 Si3 C41 113.7(2)
O2 Si3 C41 105.9(2)
C42 Si3 C41 107.5(3)
Si1 O1 Si2 141.2(2)
C1 N1 Si1 125.1(3)
C1 N1 Bi1 106.5(2)
Si1 N1 Bi1 126.79(18)
C17 N2 Si2 127.9(3)
C17 N2 Bi1 112.0(2)
Si2 N2 Bi1 120.08(17)
C29 N3 Si3 127.2(3)
C29 N3 Bi2A 106.3(2)
Si3 N3 Bi2A 123.63(17)
C29 N3 Bi2 114.4(2)
Si3 N3 Bi2 115.97(17)
C2 C1 C6 119.6(4)
C2 C1 N1 120.9(4)
C6 C1 N1 119.3(4)
C3 C2 C1 118.4(4)
C3 C2 C7 118.1(4)
C1 C2 C7 123.5(4)
C4 C3 C2 121.8(5)
C4 C3 H3 119.1
C2 C3 H3 119.1
C5 C4 C3 119.4(4)
C5 C4 H4 120.3
C3 C4 H4 120.3
C4 C5 C6 122.1(5)
C4 C5 H5 119
C6 C5 H5 119
C5 C6 C1 118.6(4)
C5 C6 C10 117.8(4)
C1 C6 C10 123.6(4)
C2 C7 C8 111.9(4)
C2 C7 C9 110.1(4)
C8 C7 C9 108.8(4)
C2 C7 H7 108.6
C8 C7 H7 108.6
C9 C7 H7 108.6
C7 C8 H8C 109.5
C7 C8 H8B 109.5
H8C C8 H8B 109.5
C7 C8 H8A 109.5
H8C C8 H8A 109.5
H8B C8 H8A 109.5
C7 C9 H9C 109.5
C7 C9 H9B 109.5
H9C C9 H9B 109.5
C7 C9 H9A 109.5
H9C C9 H9A 109.5
H9B C9 H9A 109.5
C6 C10 C12 112.1(5)
C6 C10 C11 111.5(4)
C12 C10 C11 108.8(4)
C6 C10 H10 108.1
C12 C10 H10 108.1
C11 C10 H10 108.1
C10 C11 H11C 109.5
C10 C11 H11B 109.5
H11C C11 H11B 109.5
C10 C11 H11A 109.5
H11C C11 H11A 109.5
H11B C11 H11A 109.5
C10 C12 H12C 109.5
C10 C12 H12B 109.5
H12C C12 H12B 109.5
C10 C12 H12A 109.5
H12C C12 H12A 109.5
H12B C12 H12A 109.5
Si1 C13 H13C 109.5
Si1 C13 H13B 109.5
H13C C13 H13B 109.5
Si1 C13 H13A 109.5
H13C C13 H13A 109.5
H13B C13 H13A 109.5
Si1 C14 H14C 109.5
Si1 C14 H14B 109.5
H14C C14 H14B 109.5
Si1 C14 H14A 109.5
H14C C14 H14A 109.5
H14B C14 H14A 109.5
Si2 C15 H15C 109.5
Si2 C15 H15B 109.5
H15C C15 H15B 109.5
Si2 C15 H15A 109.5
H15C C15 H15A 109.5
H15B C15 H15A 109.5
Si2 C16 H16C 109.5
Si2 C16 H16B 109.5
H16C C16 H16B 109.5
Si2 C16 H16A 109.5
H16C C16 H16A 109.5
H16B C16 H16A 109.5
C18 C17 C22 119.9(4)
C18 C17 N2 120.9(4)
C22 C17 N2 119.2(4)
C19 C18 C17 119.0(4)
C19 C18 C23 118.8(4)
C17 C18 C23 122.2(4)
C20 C19 C18 121.0(4)
C20 C19 H19 119.5
C18 C19 H19 119.5
C21 C20 C19 120.1(4)
C21 C20 H20 120
C19 C20 H20 120
C20 C21 C22 121.1(4)
C20 C21 H21 119.4
C22 C21 H21 119.4
C21 C22 C17 118.9(4)
C21 C22 C26 119.2(4)
C17 C22 C26 121.9(4)
C18 C23 C24 111.8(4)
C18 C23 C25 111.2(4)
C24 C23 C25 110.2(4)
C18 C23 H23 107.8
C24 C23 H23 107.8
C25 C23 H23 107.8
C23 C24 H24C 109.5
C23 C24 H24B 109.5
H24C C24 H24B 109.5
C23 C24 H24A 109.5
H24C C24 H24A 109.5
H24B C24 H24A 109.5
C23 C25 H25C 109.5
C23 C25 H25B 109.5
H25C C25 H25B 109.5
C23 C25 H25A 109.5
H25C C25 H25A 109.5
H25B C25 H25A 109.5
C22 C26 C27 112.3(5)
C22 C26 C28 114.0(4)
C27 C26 C28 110.0(4)
C22 C26 H26 106.7
C27 C26 H26 106.7
C28 C26 H26 106.7
C26 C27 H27C 109.5
C26 C27 H27B 109.5
H27C C27 H27B 109.5
C26 C27 H27A 109.5
H27C C27 H27A 109.5
H27B C27 H27A 109.5
C26 C28 H28C 109.5
C26 C28 H28B 109.5
H28C C28 H28B 109.5
C26 C28 H28A 109.5
H28C C28 H28A 109.5
H28B C28 H28A 109.5
C34 C29 C30 118.8(4)
C34 C29 N3 120.6(4)
C30 C29 N3 120.5(4)
C31 C30 C29 118.5(5)
C31 C30 C35 118.0(4)
C29 C30 C35 123.5(4)
C32 C31 C30 122.6(5)
C32 C31 H31 118.7
C30 C31 H31 118.7
C31 C32 C33 119.0(5)
C31 C32 H32 120.5
C33 C32 H32 120.5
C32 C33 C34 120.7(5)
C32 C33 H33 119.7
C34 C33 H33 119.7
C33 C34 C29 120.3(4)
C33 C34 C38 117.5(4)
C29 C34 C38 122.1(4)
C30 C35 C36 110.6(5)
C30 C35 C37 111.0(4)
C36 C35 C37 109.3(4)
C30 C35 H35 108.7
C36 C35 H35 108.7
C37 C35 H35 108.7
C35 C36 H36C 109.5
C35 C36 H36B 109.5
H36C C36 H36B 109.5
C35 C36 H36A 109.5
H36C C36 H36A 109.5
H36B C36 H36A 109.5
C35 C37 H37C 109.5
C35 C37 H37B 109.5
H37C C37 H37B 109.5
C35 C37 H37A 109.5
H37C C37 H37A 109.5
H37B C37 H37A 109.5
C39 C38 C34 110.9(4)
C39 C38 C40 109.4(5)
C34 C38 C40 112.6(4)
C39 C38 H38 107.9
C34 C38 H38 107.9
C40 C38 H38 107.9
C38 C39 H39C 109.5
C38 C39 H39B 109.5
H39C C39 H39B 109.5
C38 C39 H39A 109.5
H39C C39 H39A 109.5
H39B C39 H39A 109.5
C38 C40 H40C 109.5
C38 C40 H40B 109.5
H40C C40 H40B 109.5
C38 C40 H40A 109.5
H40C C40 H40A 109.5
H40B C40 H40A 109.5
Si3 C41 H41C 109.5
Si3 C41 H41B 109.5
H41C C41 H41B 109.5
Si3 C41 H41A 109.5
H41C C41 H41A 109.5
H41B C41 H41A 109.5
Si3 C42 H42C 109.5
Si3 C42 H42B 109.5
H42C C42 H42B 109.5
Si3 C42 H42A 109.5
H42C C42 H42A 109.5
H42B C42 H42A 109.5
N3 Bi2 N4 93.1(2)
N3 Bi2 S5 96.74(9)
N4 Bi2 S5 94.2(2)
N3 Bi2 Si4 81.91(9)
N4 Bi2 Si4 30.02(18)
S5 Bi2 Si4 123.05(6)
S1 S2 S3 108.3(3)
S4 S3 S2 105.9(2)
S5 S4 S3 108.51(12)
S4 S5 Bi2 99.29(8)
O2 Si4 N4 104.4(3)
O2 Si4 C43 116.6(4)
N4 Si4 C43 113.3(4)
O2 Si4 C44 101.6(4)
N4 Si4 C44 116.4(4)
C43 Si4 C44 104.3(5)
O2 Si4 Bi2 69.76(18)
N4 Si4 Bi2 41.0(3)
C43 Si4 Bi2 150.1(3)
C44 Si4 Bi2 102.6(4)
Si4 O2 Si3 131.2(3)
C45 N4 Si4 125.3(5)
C45 N4 Bi2 115.9(5)
Si4 N4 Bi2 109.0(4)
Si4 C43 H43C 109.5
Si4 C43 H43B 109.5
H43C C43 H43B 109.5
Si4 C43 H43A 109.5
H43C C43 H43A 109.5
H43B C43 H43A 109.5
Si4 C44 H44C 109.5
Si4 C44 H44B 109.5
H44C C44 H44B 109.5
Si4 C44 H44A 109.5
H44C C44 H44A 109.5
H44B C44 H44A 109.5
C46 C45 N4 111.8(9)
C46 C45 C50 118.8(7)
N4 C45 C50 129.5(9)
C47 C46 C45 119.6(9)
C47 C46 C51 118.0(9)
C45 C46 C51 122.3(7)
C48 C47 C46 121.5(9)
C48 C47 H47 119.2
C46 C47 H47 119.2
C47 C48 C49 119.5(8)
C47 C48 H48 120.2
C49 C48 H48 120.2
C48 C49 C50 121.8(9)
C48 C49 H49 119.1
C50 C49 H49 119.1
C49 C50 C45 118.7(9)
C49 C50 C54 118.6(8)
C45 C50 C54 122.7(6)
C46 C51 C53 113.4(9)
C46 C51 C52 111.9(7)
C53 C51 C52 110.1(9)
C46 C51 H51 107
C53 C51 H51 107
C52 C51 H51 107
C51 C52 H52C 109.5
C51 C52 H52B 109.5
H52C C52 H52B 109.5
C51 C52 H52A 109.5
H52C C52 H52A 109.5
H52B C52 H52A 109.5
C51 C53 H53C 109.5
C51 C53 H53B 109.5
H53C C53 H53B 109.5
C51 C53 H53A 109.5
H53C C53 H53A 109.5
H53B C53 H53A 109.5
C50 C54 C56 111.8(8)
C50 C54 C55 112.6(6)
C56 C54 C55 109.0(7)
C50 C54 H54 107.7
C56 C54 H54 107.7
C55 C54 H54 107.7
C54 C55 H55C 109.5
C54 C55 H55B 109.5
H55C C55 H55B 109.5
C54 C55 H55A 109.5
H55C C55 H55A 109.5
H55B C55 H55A 109.5
C54 C56 H56C 109.5
C54 C56 H56B 109.5
H56C C56 H56B 109.5
C54 C56 H56A 109.5
H56C C56 H56A 109.5
H56B C56 H56A 109.5
N3 Bi2A N4A 98.1(6)
N3 Bi2A S5A 99.66(12)
N4A Bi2A S5A 85.5(5)
S3A S2A S1 103.3(6)
S2A S3A S4A 108.5(5)
S5A S4A S3A 106.8(3)
S4A S5A Bi2A 96.38(19)
N4A Si4A C43A 112.4(12)
N4A Si4A C44A 101.9(12)
C43A Si4A C44A 129.2(13)
N4A Si4A O2A 100.7(9)
C43A Si4A O2A 101.1(9)
C44A Si4A O2A 108.2(11)
Si3 O2A Si4A 147.3(9)
C45A N4A Si4A 122.8(16)
C45A N4A Bi2A 97.6(13)
Si4A N4A Bi2A 125.9(13)
Si4A C43A H43F 109.5
Si4A C43A H43E 109.5
H43F C43A H43E 109.5
Si4A C43A H43D 109.5
H43F C43A H43D 109.5
H43E C43A H43D 109.5
Si4A C44A H44F 109.5
Si4A C44A H44E 109.5
H44F C44A H44E 109.5
Si4A C44A H44D 109.5
H44F C44A H44D 109.5
H44E C44A H44D 109.5
C50A C45A C46A 123.5(18)
C50A C45A N4A 99.6(15)
C46A C45A N4A 136.8(15)
C47A C46A C45A 118.2(18)
C47A C46A C51A 118.4(16)
C45A C46A C51A 123.4(15)
C48A C47A C46A 120.6(17)
C48A C47A H47A 119.7
C46A C47A H47A 119.7
C47A C48A C49A 122.2(18)
C47A C48A H48A 118.9
C49A C48A H48A 118.9
C48A C49A C50A 119.2(16)
C48A C49A H49A 120.4
C50A C49A H49A 120.4
C45A C50A C49A 116.1(15)
C45A C50A C54A 125.5(16)
C49A C50A C54A 118.4(14)
C46A C51A C52A 112.0(15)
C46A C51A C53A 115.8(16)
C52A C51A C53A 105.8(16)
C46A C51A H51A 107.6
C52A C51A H51A 107.6
C53A C51A H51A 107.6
C51A C52A H52F 109.5
C51A C52A H52E 109.5
H52F C52A H52E 109.5
C51A C52A H52D 109.5
H52F C52A H52D 109.5
H52E C52A H52D 109.5
C51A C53A H53F 109.5
C51A C53A H53E 109.5
H53F C53A H53E 109.5
C51A C53A H53D 109.5
H53F C53A H53D 109.5
H53E C53A H53D 109.5
C50A C54A C55A 113.9(16)
C50A C54A C56A 111.6(15)
C55A C54A C56A 109.2(15)
C50A C54A H54A 107.3
C55A C54A H54A 107.3
C56A C54A H54A 107.3
C54A C55A H55F 109.5
C54A C55A H55E 109.5
H55F C55A H55E 109.5
C54A C55A H55D 109.5
H55F C55A H55D 109.5
H55E C55A H55D 109.5
C54A C56A H56F 109.5
C54A C56A H56E 109.5
H56F C56A H56E 109.5
C54A C56A H56D 109.5
H56F C56A H56D 109.5
H56E C56A H56D 109.5

loop_
_geom_bond_atom_site_label_1
_geom_bond_atom_site_label_2
_geom_bond_distance
Bi1 N2 2.157(3)
Bi1 N1 2.172(3)
Bi1 S1 2.5744(11)
S1 S2 1.967(5)
S1 S2A 2.283(11)
Si1 O1 1.620(3)
Si1 N1 1.735(3)
Si1 C13 1.852(6)
Si1 C14 1.860(6)
Si2 O1 1.639(3)
Si2 N2 1.718(3)
Si2 C16 1.847(5)
Si2 C15 1.862(5)
Si3 O2A 1.471(14)
Si3 N3 1.719(3)
Si3 O2 1.731(5)
Si3 C42 1.842(6)
Si3 C41 1.846(5)
N1 C1 1.441(5)
N2 C17 1.426(5)
N3 C29 1.443(5)
N3 Bi2A 2.147(3)
N3 Bi2 2.192(3)
C1 C2 1.422(6)
C1 C6 1.426(6)
C2 C3 1.391(6)
C2 C7 1.508(6)
C3 C4 1.390(7)
C3 H3 0.95
C4 C5 1.368(8)
C4 H4 0.95
C5 C6 1.392(6)
C5 H5 0.95
C6 C10 1.523(7)
C7 C8 1.537(6)
C7 C9 1.550(6)
C7 H7 1
C8 H8C 0.98
C8 H8B 0.98
C8 H8A 0.98
C9 H9C 0.98
C9 H9B 0.98
C9 H9A 0.98
C10 C12 1.530(7)
C10 C11 1.547(7)
C10 H10 1
C11 H11C 0.98
C11 H11B 0.98
C11 H11A 0.98
C12 H12C 0.98
C12 H12B 0.98
C12 H12A 0.98
C13 H13C 0.98
C13 H13B 0.98
C13 H13A 0.98
C14 H14C 0.98
C14 H14B 0.98
C14 H14A 0.98
C15 H15C 0.98
C15 H15B 0.98
C15 H15A 0.98
C16 H16C 0.98
C16 H16B 0.98
C16 H16A 0.98
C17 C18 1.408(6)
C17 C22 1.418(6)
C18 C19 1.401(6)
C18 C23 1.517(6)
C19 C20 1.382(7)
C19 H19 0.95
C20 C21 1.379(7)
C20 H20 0.95
C21 C22 1.398(6)
C21 H21 0.95
C22 C26 1.517(6)
C23 C24 1.526(6)
C23 C25 1.531(6)
C23 H23 1
C24 H24C 0.98
C24 H24B 0.98
C24 H24A 0.98
C25 H25C 0.98
C25 H25B 0.98
C25 H25A 0.98
C26 C27 1.520(7)
C26 C28 1.529(6)
C26 H26 1
C27 H27C 0.98
C27 H27B 0.98
C27 H27A 0.98
C28 H28C 0.98
C28 H28B 0.98
C28 H28A 0.98
C29 C34 1.409(6)
C29 C30 1.411(6)
C30 C31 1.396(7)
C30 C35 1.508(7)
C31 C32 1.370(9)
C31 H31 0.95
C32 C33 1.383(8)
C32 H32 0.95
C33 C34 1.390(6)
C33 H33 0.95
C34 C38 1.522(6)
C35 C36 1.541(7)
C35 C37 1.549(7)
C35 H35 1
C36 H36C 0.98
C36 H36B 0.98
C36 H36A 0.98
C37 H37C 0.98
C37 H37B 0.98
C37 H37A 0.98
C38 C39 1.521(7)
C38 C40 1.533(6)
C38 H38 1
C39 H39C 0.98
C39 H39B 0.98
C39 H39A 0.98
C40 H40C 0.98
C40 H40B 0.98
C40 H40A 0.98
C41 H41C 0.98
C41 H41B 0.98
C41 H41A 0.98
C42 H42C 0.98
C42 H42B 0.98
C42 H42A 0.98
Bi2 N4 2.228(7)
Bi2 S5 2.5389(14)
Bi2 Si4 3.212(2)
S2 S3 2.058(5)
S3 S4 2.052(4)
S4 S5 2.049(2)
Si4 O2 1.599(5)
Si4 N4 1.700(7)
Si4 C43 1.831(9)
Si4 C44 1.930(9)
N4 C45 1.423(10)
C43 H43C 0.98
C43 H43B 0.98
C43 H43A 0.98
C44 H44C 0.98
C44 H44B 0.98
C44 H44A 0.98
C45 C46 1.414(12)
C45 C50 1.435(13)
C46 C47 1.403(10)
C46 C51 1.494(12)
C47 C48 1.368(13)
C47 H47 0.95
C48 C49 1.390(13)
C48 H48 0.95
C49 C50 1.395(9)
C49 H49 0.95
C50 C54 1.509(11)
C51 C53 1.538(11)
C51 C52 1.554(12)
C51 H51 1
C52 H52C 0.98
C52 H52B 0.98
C52 H52A 0.98
C53 H53C 0.98
C53 H53B 0.98
C53 H53A 0.98
C54 C56 1.533(10)
C54 C55 1.548(11)
C54 H54 1
C55 H55C 0.98
C55 H55B 0.98
C55 H55A 0.98
C56 H56C 0.98
C56 H56B 0.98
C56 H56A 0.98
Bi2A N4A 2.29(3)
Bi2A S5A 2.559(3)
S2A S3A 2.051(14)
S3A S4A 2.082(9)
S4A S5A 2.051(6)
Si4A N4A 1.78(3)
Si4A C43A 1.809(16)
Si4A C44A 1.826(18)
Si4A O2A 1.857(15)
N4A C45A 1.66(3)
C43A H43F 0.98
C43A H43E 0.98
C43A H43D 0.98
C44A H44F 0.98
C44A H44E 0.98
C44A H44D 0.98
C45A C50A 1.38(2)
C45A C46A 1.40(2)
C46A C47A 1.38(2)
C46A C51A 1.49(2)
C47A C48A 1.36(2)
C47A H47A 0.95
C48A C49A 1.38(2)
C48A H48A 0.95
C49A C50A 1.46(2)
C49A H49A 0.95
C50A C54A 1.48(2)
C51A C52A 1.53(3)
C51A C53A 1.53(3)
C51A H51A 1
C52A H52F 0.98
C52A H52E 0.98
C52A H52D 0.98
C53A H53F 0.98
C53A H53E 0.98
C53A H53D 0.98
C54A C55A 1.53(2)
C54A C56A 1.58(3)
C54A H54A 1
C55A H55F 0.98
C55A H55E 0.98
C55A H55D 0.98
C56A H56F 0.98
C56A H56E 0.98
C56A H56D 0.98
